data_4310407
loop_
_publ_author_name
'Ian M. Wasser'
'Constantinus F. Martens'
'Claudio N. Verani'
'Eva Rentschler'
'Hong-wei Huang'
'Pierre Mo\"enne-Loccoz'
'Lev N. Zakharov'
'Arnold L. Rheingold'
'Kenneth D. Karlin'

_publ_section_title
;
 Synthesis and Spectroscopy of \m-Oxo (O2-)-Bridged Heme/Non-heme Diiron
 Complexes: Models for the Active Site of Nitric Oxide Reductase
;
_journal_name_full 'Inorganic Chemistry'
_journal_page_first 651
_journal_page_last 662
_journal_paper_doi 10.1021/ic0348143
_journal_volume 43
_journal_year 2004
_chemical_formula_sum 'C70 H57 Cl F12 Fe2 N8 O3 P'
_chemical_formula_weight 1464.36
_chemical_name_systematic
; 
 ? 
;
_space_group_IT_number 2
_symmetry_cell_setting triclinic
_symmetry_space_group_name_Hall '-P 1'
_symmetry_space_group_name_H-M 'P -1'
_atom_sites_solution_hydrogens geom
_atom_sites_solution_primary direct
_atom_sites_solution_secondary difmap
_audit_creation_method SHELXL-97
_cell_angle_alpha 104.219(4)
_cell_angle_beta 91.572(4)
_cell_angle_gamma 107.907(4)
_cell_formula_units_Z 2
_cell_length_a 13.185(3)
_cell_length_b 14.590(3)
_cell_length_c 16.885(4)
_cell_measurement_reflns_used 8734
_cell_measurement_temperature 150(2)
_cell_measurement_theta_max 27.96
_cell_measurement_theta_min 2.35
_cell_volume 2977.4(12)
_computing_cell_refinement 'Bruker SMART'
_computing_data_collection 'Bruker SMART'
_computing_data_reduction 'Bruker SAINT'
_computing_molecular_graphics 'Bruker SHELXTL'
_computing_publication_material 'Bruker SHELXTL'
_computing_structure_refinement 'SHELXL-97 (Sheldrick, 1997)'
_computing_structure_solution 'SHELXS-97 (Sheldrick, 1990)'
_diffrn_ambient_temperature 150(2)
_diffrn_measured_fraction_theta_full 0.882
_diffrn_measured_fraction_theta_max 0.882
_diffrn_measurement_device_type 'CCD area detector'
_diffrn_measurement_method 'phi and omega scans'
_diffrn_radiation_monochromator graphite
_diffrn_radiation_source 'fine-focus sealed tube'
_diffrn_radiation_type MoK\a
_diffrn_radiation_wavelength 0.71073
_diffrn_reflns_av_R_equivalents 0.0381
_diffrn_reflns_av_sigmaI/netI 0.1064
_diffrn_reflns_limit_h_max 17
_diffrn_reflns_limit_h_min -17
_diffrn_reflns_limit_k_max 19
_diffrn_reflns_limit_k_min -16
_diffrn_reflns_limit_l_max 21
_diffrn_reflns_limit_l_min -22
_diffrn_reflns_number 18554
_diffrn_reflns_theta_full 28.31
_diffrn_reflns_theta_max 28.31
_diffrn_reflns_theta_min 1.25
_exptl_absorpt_coefficient_mu 0.66
_exptl_absorpt_correction_T_max 1.00
_exptl_absorpt_correction_T_min 0.84
_exptl_absorpt_correction_type SADABS
_exptl_crystal_density_diffrn 1.633
_exptl_crystal_density_meas 0
_exptl_crystal_density_method 'not measured'
_exptl_crystal_description Plate
_exptl_crystal_F_000 1498
_exptl_crystal_size_max 0.35
_exptl_crystal_size_mid 0.15
_exptl_crystal_size_min 0.03
_refine_diff_density_max 0.957
_refine_diff_density_min -1.021
_refine_diff_density_rms 0.133
_refine_ls_extinction_method none
_refine_ls_goodness_of_fit_ref 1.131
_refine_ls_hydrogen_treatment mixed
_refine_ls_matrix_type full
_refine_ls_number_parameters 806
_refine_ls_number_reflns 13078
_refine_ls_number_restraints 0
_refine_ls_restrained_S_all 1.131
_refine_ls_R_factor_all 0.1406
_refine_ls_R_factor_gt 0.1007
_refine_ls_shift/su_max 0.004
_refine_ls_shift/su_mean 0.000
_refine_ls_structure_factor_coef Fsqd
_refine_ls_weighting_details 'calc w=1/[\s^2^(Fo^2^)+(0.0862P)^2^+9.6000P] where P=(Fo^2^+2Fc^2^)/3'
_refine_ls_weighting_scheme calc
_refine_ls_wR_factor_gt 0.2337
_refine_ls_wR_factor_ref 0.2526
_reflns_number_gt 8997
_reflns_number_total 13078
_reflns_threshold_expression >2sigma(I)
_cod_data_source_file ic0348143si20030712_064215.cif
_cod_data_source_block sample
_cod_depositor_comments
;
The following automatic conversions were performed:
'_symmetry_cell_setting' value 'Triclinic' changed to 'triclinic'
according to '/home/saulius/struct/CIF-dictionaries/cif_core.dic'
dictionary named 'cif_core.dic' version 2.4.1 from 2010-06-29.

Automatic conversion script
Id: cif_fix_enum 1527 2010-12-29 10:47:43Z saulius 
;
_cod_original_cell_volume 2977.3(11)
_cod_database_code 4310407

loop_
_symmetry_equiv_pos_as_xyz
'x, y, z'
'-x, -y, -z'

loop_
_atom_site_label
_atom_site_type_symbol
_atom_site_fract_x
_atom_site_fract_y
_atom_site_fract_z
_atom_site_U_iso_or_equiv
_atom_site_adp_type
_atom_site_occupancy
_atom_site_symmetry_multiplicity
_atom_site_calc_flag
_atom_site_refinement_flags
_atom_site_disorder_assembly
_atom_site_disorder_group
Fe1 Fe 0.33667(6) 0.85070(6) 0.10899(5) 0.01815(19) Uani 1 1 d . . .
Fe2 Fe 0.35478(7) 0.64340(7) 0.17677(6) 0.0268(2) Uani 1 1 d . . .
O1 O 0.3620(3) 0.7547(3) 0.1465(2) 0.0258(9) Uani 1 1 d . A .
O2 O 0.6374(3) 0.7203(3) -0.0018(3) 0.0298(10) Uani 1 1 d . . .
N1 N 0.3887(4) 0.8325(4) -0.0066(3) 0.0222(10) Uani 1 1 d . . .
N2 N 0.1828(4) 0.7935(4) 0.0467(3) 0.0240(11) Uani 1 1 d . . .
N3 N 0.2737(4) 0.9341(4) 0.2003(3) 0.0236(11) Uani 1 1 d . . .
N4 N 0.4820(3) 0.9626(4) 0.1509(3) 0.0186(9) Uani 1 1 d . . .
N5 N 0.4840(4) 0.5795(4) 0.1254(3) 0.0292(12) Uani 1 1 d . A .
N6 N 0.3536(5) 0.5267(4) 0.2443(4) 0.0402(14) Uani 1 1 d . A .
N7 N 0.4794(4) 0.7228(4) 0.2808(3) 0.0280(11) Uani 1 1 d . A .
N8 N 0.2502(4) 0.6608(5) 0.2738(3) 0.0341(13) Uani 1 1 d . A .
F1 F 0.2423(4) 0.5693(3) -0.2068(3) 0.0515(12) Uani 1 1 d . . .
F2 F 0.0899(3) 0.8251(3) -0.1695(3) 0.0428(10) Uani 1 1 d . . .
F3 F -0.0087(3) 0.6516(3) 0.2079(3) 0.0479(11) Uani 1 1 d . . .
F4 F -0.0527(3) 0.9485(3) 0.1786(3) 0.0499(11) Uani 1 1 d . . .
F5 F 0.5360(7) 1.0498(7) 0.4230(3) 0.118(3) Uani 1 1 d . . .
F6 F 0.4427(6) 1.2581(4) 0.2862(3) 0.0807(19) Uani 1 1 d . . .
C1 C 0.5818(4) 0.9043(4) 0.0393(3) 0.0185(11) Uani 1 1 d . . .
C2 C 0.4949(4) 0.8554(4) -0.0206(3) 0.0199(11) Uani 1 1 d . . .
C3 C 0.5035(5) 0.8222(4) -0.1068(4) 0.0226(12) Uani 1 1 d . . .
H3A H 0.5679 0.8287 -0.1320 0.027 Uiso 1 1 calc R . .
C4 C 0.4020(5) 0.7799(4) -0.1453(4) 0.0240(12) Uani 1 1 d . . .
H4A H 0.3818 0.7525 -0.2027 0.029 Uiso 1 1 calc R . .
C5 C 0.3313(4) 0.7845(4) -0.0826(3) 0.0209(11) Uani 1 1 d . . .
C6 C 0.2184(5) 0.7416(4) -0.0967(4) 0.0246(12) Uani 1 1 d . . .
C7 C 0.1520(5) 0.7416(5) -0.0352(4) 0.0281(13) Uani 1 1 d . . .
C8 C 0.0373(5) 0.6900(6) -0.0462(5) 0.0388(17) Uani 1 1 d . . .
H8A H -0.0043 0.6489 -0.0964 0.047 Uiso 1 1 calc R . .
C9 C 0.0003(5) 0.7109(6) 0.0277(5) 0.0395(17) Uani 1 1 d . . .
H9A H -0.0714 0.6863 0.0396 0.047 Uiso 1 1 calc R . .
C10 C 0.0911(5) 0.7776(5) 0.0845(4) 0.0291(14) Uani 1 1 d . . .
C11 C 0.0840(5) 0.8310(5) 0.1639(4) 0.0270(13) Uani 1 1 d . . .
C12 C 0.1672(4) 0.9079(5) 0.2153(4) 0.0245(12) Uani 1 1 d . . .
C13 C 0.1579(5) 0.9740(6) 0.2907(5) 0.0401(17) Uani 1 1 d . . .
H13A H 0.0935 0.9711 0.3154 0.048 Uiso 1 1 calc R . .
C14 C 0.2544(5) 1.0405(6) 0.3209(4) 0.0394(17) Uani 1 1 d . . .
H14A H 0.2711 1.0939 0.3696 0.047 Uiso 1 1 calc R . .
C15 C 0.3279(5) 1.0150(5) 0.2650(4) 0.0295(14) Uani 1 1 d . . .
C16 C 0.4389(5) 1.0596(5) 0.2783(4) 0.0270(13) Uani 1 1 d . . .
C17 C 0.5117(5) 1.0301(5) 0.2265(4) 0.0250(12) Uani 1 1 d . . .
C18 C 0.6267(5) 1.0667(5) 0.2441(4) 0.0258(13) Uani 1 1 d . . .
H18A H 0.6672 1.1144 0.2924 0.031 Uiso 1 1 calc R . .
C19 C 0.6661(4) 1.0199(4) 0.1787(4) 0.0234(12) Uani 1 1 d . . .
H19A H 0.7394 1.0267 0.1731 0.028 Uiso 1 1 calc R . .
C20 C 0.5757(4) 0.9580(4) 0.1193(4) 0.0202(11) Uani 1 1 d . . .
C21 C 0.1696(5) 0.7003(5) -0.1834(4) 0.0303(14) Uani 1 1 d . . .
C22 C 0.1847(6) 0.6173(5) -0.2377(4) 0.0380(16) Uani 1 1 d . . .
C23 C 0.1469(7) 0.5837(6) -0.3193(5) 0.049(2) Uani 1 1 d . . .
H23A H 0.1616 0.5286 -0.3544 0.059 Uiso 1 1 calc R . .
C24 C 0.0863(7) 0.6333(7) -0.3491(5) 0.054(2) Uani 1 1 d . . .
H24A H 0.0580 0.6111 -0.4054 0.065 Uiso 1 1 calc R . .
C25 C 0.0666(6) 0.7130(6) -0.2990(5) 0.0457(19) Uani 1 1 d . . .
H25A H 0.0249 0.7464 -0.3198 0.055 Uiso 1 1 calc R . .
C26 C 0.1077(5) 0.7440(5) -0.2182(4) 0.0341(15) Uani 1 1 d . . .
C27 C -0.0236(5) 0.8030(5) 0.1953(4) 0.0313(14) Uani 1 1 d . . .
C28 C -0.0671(5) 0.7138(5) 0.2156(4) 0.0326(14) Uani 1 1 d . . .
C29 C -0.1656(5) 0.6857(6) 0.2432(5) 0.0395(16) Uani 1 1 d . . .
H29A H -0.1907 0.6249 0.2587 0.047 Uiso 1 1 calc R . .
C30 C -0.2276(5) 0.7472(6) 0.2480(5) 0.0455(19) Uani 1 1 d . . .
H30A H -0.2964 0.7288 0.2667 0.055 Uiso 1 1 calc R . .
C31 C -0.1899(5) 0.8353(6) 0.2259(5) 0.0443(19) Uani 1 1 d . . .
H31A H -0.2328 0.8776 0.2290 0.053 Uiso 1 1 calc R . .
C32 C -0.0903(5) 0.8620(5) 0.1992(5) 0.0364(16) Uani 1 1 d . . .
C33 C 0.4904(5) 1.1472(6) 0.3513(4) 0.0426(19) Uani 1 1 d . . .
C34 C 0.5441(8) 1.1414(10) 0.4172(5) 0.073(4) Uani 1 1 d . . .
C35 C 0.6121(9) 1.2249(13) 0.4799(7) 0.098(6) Uani 1 1 d . . .
H35A H 0.6509 1.2180 0.5252 0.118 Uiso 1 1 calc R . .
C36 C 0.6160(8) 1.3142(14) 0.4686(8) 0.108(6) Uani 1 1 d . . .
H36A H 0.6618 1.3718 0.5078 0.130 Uiso 1 1 calc R . .
C37 C 0.5607(10) 1.3304(8) 0.4065(7) 0.087(4) Uani 1 1 d . . .
H37A H 0.5638 1.3955 0.4040 0.104 Uiso 1 1 calc R . .
C38 C 0.5002(7) 1.2451(7) 0.3480(6) 0.058(3) Uani 1 1 d . . .
C39 C 0.6878(5) 0.9000(5) 0.0139(3) 0.0232(12) Uani 1 1 d . . .
C40 C 0.7651(5) 0.9847(5) 0.0015(4) 0.0263(13) Uani 1 1 d . . .
H40A H 0.7539 1.0477 0.0171 0.032 Uiso 1 1 calc R . .
C41 C 0.8562(5) 0.9780(5) -0.0328(4) 0.0310(14) Uani 1 1 d . . .
H41A H 0.9069 1.0359 -0.0415 0.037 Uiso 1 1 calc R . .
C42 C 0.8746(5) 0.8883(6) -0.0545(4) 0.0388(17) Uani 1 1 d . . .
H42A H 0.9377 0.8838 -0.0788 0.047 Uiso 1 1 calc R . .
C43 C 0.8013(5) 0.8040(5) -0.0411(4) 0.0323(15) Uani 1 1 d . . .
H43A H 0.8150 0.7421 -0.0552 0.039 Uiso 1 1 calc R . .
C44 C 0.7077(5) 0.8094(5) -0.0071(4) 0.0250(12) Uani 1 1 d . . .
C45 C 0.5760(5) 0.7136(5) 0.0660(4) 0.0290(13) Uani 1 1 d . A .
H45A H 0.5039 0.7167 0.0520 0.035 Uiso 1 1 calc R . .
H45B H 0.6120 0.7700 0.1145 0.035 Uiso 1 1 calc R . .
C46 C 0.5665(5) 0.6169(5) 0.0847(4) 0.0283(13) Uani 1 1 d . . .
C47 C 0.6408(6) 0.5681(5) 0.0618(4) 0.0351(15) Uani 1 1 d . A .
H47A H 0.6977 0.5953 0.0323 0.042 Uiso 1 1 calc R . .
C48 C 0.6317(7) 0.4810(6) 0.0818(5) 0.0448(19) Uani 1 1 d . . .
H48A H 0.6830 0.4478 0.0675 0.054 Uiso 1 1 calc R A .
C49 C 0.5471(6) 0.4420(5) 0.1230(4) 0.0403(18) Uani 1 1 d . A .
H49A H 0.5386 0.3809 0.1368 0.048 Uiso 1 1 calc R . .
C50 C 0.4749(6) 0.4929(5) 0.1439(4) 0.0352(15) Uani 1 1 d . . .
C51 C 0.3776(6) 0.4479(5) 0.1823(5) 0.0426(18) Uani 1 1 d . A .
H51A H 0.3157 0.4131 0.1394 0.051 Uiso 1 1 calc R . .
H51B H 0.3902 0.3981 0.2086 0.051 Uiso 1 1 calc R . .
C52 C 0.4327(6) 0.5655(6) 0.3173(5) 0.0438(18) Uani 1 1 d . . .
H52A H 0.4819 0.5254 0.3111 0.053 Uiso 1 1 calc R A .
H52B H 0.3947 0.5561 0.3659 0.053 Uiso 1 1 calc R . .
C53 C 0.4984(5) 0.6738(5) 0.3333(4) 0.0303(14) Uani 1 1 d . A .
C54 C 0.5744(5) 0.7189(6) 0.4013(4) 0.0381(17) Uani 1 1 d . . .
H54A H 0.5872 0.6818 0.4374 0.046 Uiso 1 1 calc R A .
C55 C 0.6307(6) 0.8183(7) 0.4152(4) 0.046(2) Uani 1 1 d . A .
H55A H 0.6827 0.8514 0.4618 0.056 Uiso 1 1 calc R . .
C56 C 0.6118(5) 0.8714(6) 0.3608(4) 0.0383(16) Uani 1 1 d . . .
H56A H 0.6504 0.9404 0.3693 0.046 Uiso 1 1 calc R A .
C57 C 0.5358(5) 0.8203(5) 0.2951(4) 0.0311(14) Uani 1 1 d . A .
H57A H 0.5220 0.8554 0.2578 0.037 Uiso 1 1 calc R . .
C58 C 0.2415(6) 0.4925(6) 0.2660(5) 0.048(2) Uani 1 1 d . . .
H58A H 0.2373 0.4517 0.3055 0.058 Uiso 1 1 calc R A .
H58B H 0.1919 0.4510 0.2161 0.058 Uiso 1 1 calc R . .
C59 C 0.2103(5) 0.5832(6) 0.3037(4) 0.0398(17) Uani 1 1 d . A .
C60 C 0.1415(6) 0.5846(8) 0.3645(6) 0.060(3) Uani 1 1 d . . .
H60A H 0.1142 0.5281 0.3855 0.072 Uiso 1 1 calc R A .
C61 C 0.1137(7) 0.6682(8) 0.3936(6) 0.061(3) Uani 1 1 d . A .
H61A H 0.0648 0.6699 0.4338 0.073 Uiso 1 1 calc R . .
C62 C 0.1571(6) 0.7502(7) 0.3642(5) 0.050(2) Uani 1 1 d . . .
H62A H 0.1400 0.8097 0.3849 0.060 Uiso 1 1 calc R A .
C63 C 0.2261(5) 0.7447(6) 0.3042(4) 0.0355(16) Uani 1 1 d . A .
H63A H 0.2569 0.8014 0.2841 0.043 Uiso 1 1 calc R . .
P1 P -0.2117(2) 0.6366(2) -0.48064(15) 0.0605(7) Uani 1 1 d . . .
F7 F -0.3230(7) 0.5807(7) -0.4604(7) 0.159(4) Uani 1 1 d . . .
F8 F -0.1682(7) 0.6689(6) -0.3882(4) 0.118(3) Uani 1 1 d . . .
F9 F -0.0989(8) 0.6907(10) -0.4982(10) 0.216(6) Uani 1 1 d . . .
F10 F -0.2552(10) 0.6001(8) -0.5722(4) 0.174(5) Uani 1 1 d . . .
F11 F -0.1789(9) 0.5402(7) -0.4906(5) 0.159(5) Uani 1 1 d . . .
F12 F -0.2433(5) 0.7322(5) -0.4703(3) 0.0834(19) Uani 1 1 d . . .
Cl1 Cl 0.2154(6) 0.5366(5) 0.0862(4) 0.033(3) Uiso 0.313(15) 1 d P A 1
O3 O 0.2486(8) 0.5358(6) 0.0991(5) 0.0295(19) Uiso 0.687(15) 1 d P A 2
C64 C 0.1691(12) 0.5526(11) 0.0603(9) 0.059(4) Uiso 0.687(15) 1 d P A 2
H64A H 0.1225 0.4896 0.0234 0.088 Uiso 0.687(15) 1 calc PR A 2
H64B H 0.1993 0.6002 0.0283 0.088 Uiso 0.687(15) 1 calc PR A 2
H64C H 0.1271 0.5803 0.1008 0.088 Uiso 0.687(15) 1 calc PR A 2

loop_
_atom_site_aniso_label
_atom_site_aniso_U_11
_atom_site_aniso_U_22
_atom_site_aniso_U_33
_atom_site_aniso_U_23
_atom_site_aniso_U_13
_atom_site_aniso_U_12
Fe1 0.0131(4) 0.0197(4) 0.0213(4) 0.0063(3) 0.0009(3) 0.0042(3)
Fe2 0.0271(5) 0.0245(5) 0.0283(5) 0.0122(4) 0.0000(4) 0.0041(4)
O1 0.023(2) 0.028(2) 0.023(2) 0.0077(18) -0.0012(16) 0.0032(18)
O2 0.030(2) 0.023(2) 0.036(2) 0.0049(19) 0.0106(19) 0.0106(19)
N1 0.021(2) 0.025(3) 0.021(2) 0.008(2) -0.0001(19) 0.008(2)
N2 0.013(2) 0.028(3) 0.027(3) 0.005(2) 0.0013(19) 0.003(2)
N3 0.015(2) 0.022(3) 0.029(3) 0.001(2) 0.0029(19) 0.005(2)
N4 0.015(2) 0.020(2) 0.018(2) 0.0039(19) -0.0004(17) 0.0034(18)
N5 0.039(3) 0.018(3) 0.030(3) 0.004(2) -0.003(2) 0.012(2)
N6 0.042(3) 0.028(3) 0.044(4) 0.012(3) -0.005(3) 0.001(3)
N7 0.029(3) 0.033(3) 0.028(3) 0.013(2) 0.006(2) 0.015(2)
N8 0.034(3) 0.042(3) 0.032(3) 0.019(3) 0.003(2) 0.012(3)
F1 0.065(3) 0.035(2) 0.051(3) -0.001(2) -0.017(2) 0.023(2)
F2 0.032(2) 0.045(3) 0.052(3) 0.009(2) -0.0063(18) 0.0177(19)
F3 0.033(2) 0.041(3) 0.077(3) 0.025(2) 0.010(2) 0.0139(19)
F4 0.036(2) 0.049(3) 0.075(3) 0.027(2) 0.012(2) 0.020(2)
F5 0.192(8) 0.173(8) 0.035(3) 0.015(4) -0.011(4) 0.136(7)
F6 0.141(6) 0.049(3) 0.052(3) 0.008(3) 0.023(4) 0.035(4)
C1 0.018(2) 0.018(3) 0.022(3) 0.009(2) 0.004(2) 0.007(2)
C2 0.020(3) 0.022(3) 0.023(3) 0.011(2) 0.002(2) 0.010(2)
C3 0.022(3) 0.024(3) 0.027(3) 0.010(2) 0.003(2) 0.012(2)
C4 0.031(3) 0.019(3) 0.021(3) 0.005(2) -0.001(2) 0.008(2)
C5 0.024(3) 0.024(3) 0.017(3) 0.008(2) 0.000(2) 0.010(2)
C6 0.024(3) 0.019(3) 0.029(3) 0.000(2) -0.003(2) 0.010(2)
C7 0.021(3) 0.034(4) 0.032(3) 0.012(3) -0.001(2) 0.011(3)
C8 0.024(3) 0.044(4) 0.039(4) 0.004(3) -0.005(3) 0.003(3)
C9 0.019(3) 0.045(4) 0.046(4) 0.013(3) -0.001(3) -0.003(3)
C10 0.018(3) 0.030(3) 0.039(4) 0.012(3) -0.001(3) 0.006(3)
C11 0.017(3) 0.040(4) 0.031(3) 0.018(3) 0.005(2) 0.013(3)
C12 0.015(3) 0.031(3) 0.027(3) 0.005(3) 0.006(2) 0.008(2)
C13 0.023(3) 0.052(5) 0.045(4) 0.009(4) 0.013(3) 0.014(3)
C14 0.029(3) 0.051(5) 0.034(4) 0.002(3) 0.009(3) 0.015(3)
C15 0.025(3) 0.035(4) 0.028(3) 0.006(3) 0.007(2) 0.011(3)
C16 0.026(3) 0.034(4) 0.020(3) 0.005(3) 0.003(2) 0.010(3)
C17 0.027(3) 0.027(3) 0.023(3) 0.010(2) 0.002(2) 0.010(3)
C18 0.020(3) 0.028(3) 0.023(3) 0.004(2) -0.004(2) 0.002(2)
C19 0.015(3) 0.026(3) 0.027(3) 0.005(2) 0.002(2) 0.005(2)
C20 0.018(3) 0.016(3) 0.030(3) 0.012(2) 0.001(2) 0.006(2)
C21 0.024(3) 0.027(3) 0.033(3) 0.005(3) -0.001(3) 0.003(3)
C22 0.039(4) 0.034(4) 0.034(4) 0.010(3) -0.010(3) 0.003(3)
C23 0.054(5) 0.043(5) 0.034(4) -0.006(3) -0.004(3) 0.007(4)
C24 0.051(5) 0.062(6) 0.030(4) 0.011(4) -0.019(3) -0.005(4)
C25 0.037(4) 0.047(5) 0.047(5) 0.018(4) -0.014(3) 0.003(3)
C26 0.026(3) 0.030(4) 0.039(4) 0.005(3) -0.008(3) 0.005(3)
C27 0.015(3) 0.038(4) 0.042(4) 0.014(3) 0.006(3) 0.007(3)
C28 0.026(3) 0.035(4) 0.039(4) 0.011(3) 0.000(3) 0.013(3)
C29 0.028(3) 0.039(4) 0.047(4) 0.012(3) 0.005(3) 0.005(3)
C30 0.022(3) 0.053(5) 0.058(5) 0.015(4) 0.018(3) 0.005(3)
C31 0.021(3) 0.049(5) 0.067(5) 0.017(4) 0.014(3) 0.015(3)
C32 0.027(3) 0.036(4) 0.050(4) 0.015(3) 0.012(3) 0.013(3)
C33 0.024(3) 0.059(5) 0.030(4) -0.011(3) 0.002(3) 0.010(3)
C34 0.058(6) 0.126(10) 0.034(5) -0.015(6) -0.010(4) 0.057(7)
C35 0.051(6) 0.170(15) 0.059(7) -0.028(9) -0.011(5) 0.063(9)
C36 0.036(5) 0.183(17) 0.057(7) -0.038(9) 0.008(5) 0.021(8)
C37 0.092(8) 0.054(6) 0.072(7) -0.018(6) 0.036(7) -0.012(6)
C38 0.055(5) 0.038(5) 0.051(5) -0.020(4) 0.007(4) -0.001(4)
C39 0.025(3) 0.029(3) 0.016(3) 0.002(2) -0.002(2) 0.013(3)
C40 0.024(3) 0.021(3) 0.029(3) 0.005(2) 0.002(2) 0.002(2)
C41 0.019(3) 0.036(4) 0.041(4) 0.013(3) 0.007(3) 0.009(3)
C42 0.024(3) 0.049(5) 0.039(4) 0.005(3) 0.010(3) 0.011(3)
C43 0.029(3) 0.033(4) 0.037(4) 0.000(3) 0.006(3) 0.019(3)
C44 0.024(3) 0.027(3) 0.024(3) 0.004(2) 0.002(2) 0.010(2)
C45 0.028(3) 0.025(3) 0.035(3) 0.011(3) 0.009(3) 0.009(3)
C46 0.030(3) 0.027(3) 0.027(3) 0.005(3) -0.003(3) 0.010(3)
C47 0.041(4) 0.029(4) 0.035(4) 0.002(3) -0.004(3) 0.016(3)
C48 0.066(5) 0.036(4) 0.040(4) 0.006(3) -0.001(4) 0.032(4)
C49 0.065(5) 0.026(4) 0.033(4) 0.009(3) -0.011(3) 0.020(3)
C50 0.054(4) 0.022(3) 0.028(3) 0.005(3) 0.001(3) 0.011(3)
C51 0.058(5) 0.024(4) 0.043(4) 0.009(3) -0.004(4) 0.010(3)
C52 0.051(5) 0.044(5) 0.039(4) 0.023(3) 0.003(3) 0.010(4)
C53 0.030(3) 0.036(4) 0.028(3) 0.010(3) 0.003(3) 0.014(3)
C54 0.029(3) 0.061(5) 0.034(4) 0.029(3) 0.003(3) 0.014(3)
C55 0.039(4) 0.065(6) 0.028(4) 0.012(4) -0.015(3) 0.008(4)
C56 0.026(3) 0.046(4) 0.038(4) 0.010(3) -0.002(3) 0.005(3)
C57 0.028(3) 0.038(4) 0.033(3) 0.011(3) 0.008(3) 0.016(3)
C58 0.038(4) 0.047(5) 0.056(5) 0.032(4) 0.006(4) -0.005(4)
C59 0.030(3) 0.048(5) 0.038(4) 0.022(3) 0.000(3) 0.000(3)
C60 0.037(4) 0.082(7) 0.063(6) 0.048(5) 0.019(4) -0.002(5)
C61 0.039(4) 0.093(8) 0.060(6) 0.040(5) 0.024(4) 0.018(5)
C62 0.043(4) 0.078(6) 0.042(4) 0.026(4) 0.012(3) 0.028(4)
C63 0.026(3) 0.051(4) 0.032(4) 0.022(3) 0.004(3) 0.008(3)
P1 0.0614(15) 0.087(2) 0.0487(13) 0.0244(13) -0.0002(11) 0.0419(14)
F7 0.083(5) 0.124(8) 0.234(11) 0.045(8) 0.038(6) -0.014(5)
F8 0.144(7) 0.132(7) 0.073(4) 0.011(4) -0.046(4) 0.059(6)
F9 0.112(7) 0.251(14) 0.349(18) 0.162(13) 0.140(10) 0.077(9)
F10 0.323(14) 0.218(10) 0.053(4) -0.003(5) -0.022(6) 0.225(11)
F11 0.246(11) 0.163(9) 0.109(6) 0.001(6) -0.047(7) 0.160(9)
F12 0.109(5) 0.084(4) 0.065(4) 0.009(3) -0.027(3) 0.055(4)

loop_
_atom_type_symbol
_atom_type_description
_atom_type_scat_dispersion_real
_atom_type_scat_dispersion_imag
_atom_type_scat_source
C C 0.0033 0.0016 'International Tables Vol C Tables 4.2.6.8 and 6.1.1.4'
H H 0.0000 0.0000 'International Tables Vol C Tables 4.2.6.8 and 6.1.1.4'
N N 0.0061 0.0033 'International Tables Vol C Tables 4.2.6.8 and 6.1.1.4'
O O 0.0106 0.0060 'International Tables Vol C Tables 4.2.6.8 and 6.1.1.4'
F F 0.0171 0.0103 'International Tables Vol C Tables 4.2.6.8 and 6.1.1.4'
P P 0.1023 0.0942 'International Tables Vol C Tables 4.2.6.8 and 6.1.1.4'
Cl Cl 0.1484 0.1585 'International Tables Vol C Tables 4.2.6.8 and 6.1.1.4'
Fe Fe 0.3463 0.8444 'International Tables Vol C Tables 4.2.6.8 and 6.1.1.4'

loop_
_geom_angle_atom_site_label_1
_geom_angle_atom_site_label_2
_geom_angle_atom_site_label_3
_geom_angle
_geom_angle_site_symmetry_1
_geom_angle_site_symmetry_3
_geom_angle_publ_flag
O1 Fe1 N4 99.26(19) . . ?
O1 Fe1 N1 104.70(19) . . ?
N4 Fe1 N1 86.91(19) . . ?
O1 Fe1 N3 108.0(2) . . ?
N4 Fe1 N3 86.11(18) . . ?
N1 Fe1 N3 147.3(2) . . ?
O1 Fe1 N2 108.0(2) . . ?
N4 Fe1 N2 152.7(2) . . ?
N1 Fe1 N2 85.54(19) . . ?
N3 Fe1 N2 86.19(19) . . ?
O1 Fe2 O3 106.1(3) . . ?
O1 Fe2 N8 97.6(2) . . ?
O3 Fe2 N8 96.1(3) . . ?
O1 Fe2 N7 93.68(19) . . ?
O3 Fe2 N7 160.2(3) . . ?
N8 Fe2 N7 81.8(2) . . ?
O1 Fe2 Cl1 98.1(2) . . ?
O3 Fe2 Cl1 9.9(3) . . ?
N8 Fe2 Cl1 91.6(2) . . ?
N7 Fe2 Cl1 167.2(2) . . ?
O1 Fe2 N6 166.9(2) . . ?
O3 Fe2 N6 84.8(3) . . ?
N8 Fe2 N6 73.7(2) . . ?
N7 Fe2 N6 75.7(2) . . ?
Cl1 Fe2 N6 92.0(2) . . ?
O1 Fe2 N5 111.2(2) . . ?
O3 Fe2 N5 89.6(3) . . ?
N8 Fe2 N5 147.8(2) . . ?
N7 Fe2 N5 82.30(19) . . ?
Cl1 Fe2 N5 98.0(2) . . ?
N6 Fe2 N5 75.3(2) . . ?
Fe1 O1 Fe2 166.7(3) . . ?
C44 O2 C45 121.7(5) . . ?
C5 N1 C2 105.3(5) . . ?
C5 N1 Fe1 129.9(4) . . ?
C2 N1 Fe1 124.2(4) . . ?
C10 N2 C7 106.1(5) . . ?
C10 N2 Fe1 124.1(4) . . ?
C7 N2 Fe1 127.8(4) . . ?
C15 N3 C12 105.8(5) . . ?
C15 N3 Fe1 128.4(4) . . ?
C12 N3 Fe1 125.0(4) . . ?
C17 N4 C20 106.0(5) . . ?
C17 N4 Fe1 127.6(4) . . ?
C20 N4 Fe1 122.6(4) . . ?
C50 N5 C46 118.3(6) . . ?
C50 N5 Fe2 111.3(5) . . ?
C46 N5 Fe2 130.3(4) . . ?
C52 N6 C51 111.3(6) . . ?
C52 N6 C58 111.8(6) . . ?
C51 N6 C58 112.0(6) . . ?
C52 N6 Fe2 113.0(4) . . ?
C51 N6 Fe2 103.8(4) . . ?
C58 N6 Fe2 104.6(4) . . ?
C53 N7 C57 118.4(6) . . ?
C53 N7 Fe2 119.1(4) . . ?
C57 N7 Fe2 122.5(4) . . ?
C59 N8 C63 119.4(6) . . ?
C59 N8 Fe2 116.6(5) . . ?
C63 N8 Fe2 124.0(5) . . ?
C2 C1 C20 124.5(5) . . ?
C2 C1 C39 116.0(5) . . ?
C20 C1 C39 119.5(5) . . ?
N1 C2 C1 125.4(5) . . ?
N1 C2 C3 110.3(5) . . ?
C1 C2 C3 124.4(5) . . ?
C4 C3 C2 106.9(5) . . ?
C3 C4 C5 106.8(5) . . ?
N1 C5 C6 124.8(5) . . ?
N1 C5 C4 110.6(5) . . ?
C6 C5 C4 124.5(5) . . ?
C7 C6 C5 123.8(5) . . ?
C7 C6 C21 118.8(5) . . ?
C5 C6 C21 117.3(5) . . ?
C6 C7 N2 125.8(5) . . ?
C6 C7 C8 125.4(6) . . ?
N2 C7 C8 108.8(5) . . ?
C9 C8 C7 107.8(6) . . ?
C8 C9 C10 106.3(6) . . ?
N2 C10 C11 124.1(6) . . ?
N2 C10 C9 110.9(6) . . ?
C11 C10 C9 124.2(6) . . ?
C12 C11 C10 125.6(5) . . ?
C12 C11 C27 117.7(6) . . ?
C10 C11 C27 116.6(6) . . ?
N3 C12 C11 124.9(5) . . ?
N3 C12 C13 108.8(5) . . ?
C11 C12 C13 126.3(5) . . ?
C14 C13 C12 109.0(6) . . ?
C13 C14 C15 106.3(6) . . ?
N3 C15 C16 124.8(5) . . ?
N3 C15 C14 110.2(5) . . ?
C16 C15 C14 124.7(6) . . ?
C15 C16 C17 124.9(6) . . ?
C15 C16 C33 120.8(5) . . ?
C17 C16 C33 114.4(5) . . ?
N4 C17 C16 124.1(5) . . ?
N4 C17 C18 110.2(5) . . ?
C16 C17 C18 125.7(6) . . ?
C19 C18 C17 106.8(5) . . ?
C18 C19 C20 106.8(5) . . ?
N4 C20 C1 124.6(5) . . ?
N4 C20 C19 110.0(5) . . ?
C1 C20 C19 125.3(5) . . ?
C26 C21 C22 114.2(6) . . ?
C26 C21 C6 121.7(6) . . ?
C22 C21 C6 124.0(6) . . ?
F1 C22 C23 118.7(7) . . ?
F1 C22 C21 117.1(6) . . ?
C23 C22 C21 124.2(7) . . ?
C22 C23 C24 117.5(8) . . ?
C25 C24 C23 121.1(7) . . ?
C24 C25 C26 118.8(7) . . ?
F2 C26 C25 118.2(6) . . ?
F2 C26 C21 117.6(6) . . ?
C25 C26 C21 124.2(7) . . ?
C28 C27 C32 115.6(6) . . ?
C28 C27 C11 122.4(6) . . ?
C32 C27 C11 121.8(6) . . ?
F3 C28 C29 118.5(7) . . ?
F3 C28 C27 117.8(6) . . ?
C29 C28 C27 123.6(6) . . ?
C28 C29 C30 118.8(7) . . ?
C31 C30 C29 120.1(6) . . ?
C32 C31 C30 119.8(7) . . ?
F4 C32 C31 120.0(6) . . ?
F4 C32 C27 117.9(6) . . ?
C31 C32 C27 122.0(7) . . ?
C34 C33 C38 114.9(9) . . ?
C34 C33 C16 123.7(9) . . ?
C38 C33 C16 120.6(7) . . ?
C33 C34 F5 116.8(9) . . ?
C33 C34 C35 125.4(13) . . ?
F5 C34 C35 117.8(10) . . ?
C36 C35 C34 113.6(12) . . ?
C35 C36 C37 126.7(13) . . ?
C36 C37 C38 115.0(13) . . ?
F6 C38 C37 116.7(10) . . ?
F6 C38 C33 119.0(7) . . ?
C37 C38 C33 124.2(11) . . ?
C44 C39 C40 118.3(6) . . ?
C44 C39 C1 120.4(6) . . ?
C40 C39 C1 120.8(5) . . ?
C41 C40 C39 121.1(6) . . ?
C40 C41 C42 120.3(6) . . ?
C41 C42 C43 119.9(6) . . ?
C42 C43 C44 120.5(6) . . ?
O2 C44 C39 124.4(5) . . ?
O2 C44 C43 115.6(5) . . ?
C39 C44 C43 119.8(6) . . ?
O2 C45 C46 108.2(5) . . ?
N5 C46 C47 121.5(6) . . ?
N5 C46 C45 117.4(5) . . ?
C47 C46 C45 121.1(6) . . ?
C48 C47 C46 119.8(7) . . ?
C47 C48 C49 119.0(7) . . ?
C48 C49 C50 119.1(7) . . ?
N5 C50 C49 122.3(7) . . ?
N5 C50 C51 117.5(6) . . ?
C49 C50 C51 120.0(7) . . ?
N6 C51 C50 109.8(6) . . ?
N6 C52 C53 114.7(6) . . ?
N7 C53 C54 122.7(7) . . ?
N7 C53 C52 117.6(6) . . ?
C54 C53 C52 119.7(6) . . ?
C55 C54 C53 118.1(7) . . ?
C54 C55 C56 120.1(6) . . ?
C57 C56 C55 117.5(7) . . ?
N7 C57 C56 123.2(7) . . ?
N6 C58 C59 108.4(6) . . ?
N8 C59 C60 122.0(8) . . ?
N8 C59 C58 115.7(6) . . ?
C60 C59 C58 122.2(7) . . ?
C61 C60 C59 118.9(8) . . ?
C60 C61 C62 119.4(8) . . ?
C61 C62 C63 119.0(9) . . ?
N8 C63 C62 121.2(7) . . ?
F9 P1 F10 92.8(8) . . ?
F9 P1 F7 177.7(7) . . ?
F10 P1 F7 89.0(7) . . ?
F9 P1 F12 91.2(6) . . ?
F10 P1 F12 91.4(4) . . ?
F7 P1 F12 90.3(5) . . ?
F9 P1 F8 88.0(7) . . ?
F10 P1 F8 177.6(5) . . ?
F7 P1 F8 90.2(6) . . ?
F12 P1 F8 90.9(4) . . ?
F9 P1 F11 88.5(7) . . ?
F10 P1 F11 89.0(4) . . ?
F7 P1 F11 90.0(6) . . ?
F12 P1 F11 179.5(5) . . ?
F8 P1 F11 88.8(4) . . ?
C64 O3 Fe2 120.6(8) . . ?

loop_
_geom_bond_atom_site_label_1
_geom_bond_atom_site_label_2
_geom_bond_distance
_geom_bond_site_symmetry_2
_geom_bond_publ_flag
Fe1 O1 1.785(4) . ?
Fe1 N4 2.067(5) . ?
Fe1 N1 2.069(5) . ?
Fe1 N3 2.078(5) . ?
Fe1 N2 2.081(5) . ?
Fe2 O1 1.795(5) . ?
Fe2 O3 1.918(9) . ?
Fe2 N8 2.187(6) . ?
Fe2 N7 2.190(5) . ?
Fe2 Cl1 2.249(8) . ?
Fe2 N6 2.267(6) . ?
Fe2 N5 2.277(5) . ?
O2 C44 1.370(8) . ?
O2 C45 1.425(7) . ?
N1 C5 1.374(7) . ?
N1 C2 1.378(7) . ?
N2 C10 1.365(8) . ?
N2 C7 1.384(8) . ?
N3 C15 1.380(8) . ?
N3 C12 1.385(7) . ?
N4 C17 1.368(7) . ?
N4 C20 1.374(7) . ?
N5 C50 1.346(8) . ?
N5 C46 1.347(8) . ?
N6 C52 1.467(9) . ?
N6 C51 1.473(9) . ?
N6 C58 1.495(9) . ?
N7 C53 1.330(8) . ?
N7 C57 1.344(9) . ?
N8 C59 1.319(9) . ?
N8 C63 1.344(9) . ?
F1 C22 1.349(8) . ?
F2 C26 1.354(8) . ?
F3 C28 1.345(7) . ?
F4 C32 1.343(8) . ?
F5 C34 1.336(14) . ?
F6 C38 1.357(12) . ?
C1 C2 1.387(8) . ?
C1 C20 1.404(8) . ?
C1 C39 1.487(8) . ?
C2 C3 1.436(8) . ?
C3 C4 1.357(8) . ?
C4 C5 1.433(8) . ?
C5 C6 1.415(8) . ?
C6 C7 1.377(9) . ?
C6 C21 1.482(8) . ?
C7 C8 1.450(9) . ?
C8 C9 1.351(10) . ?
C9 C10 1.436(9) . ?
C10 C11 1.398(9) . ?
C11 C12 1.388(8) . ?
C11 C27 1.501(8) . ?
C12 C13 1.431(9) . ?
C13 C14 1.334(10) . ?
C14 C15 1.438(9) . ?
C15 C16 1.392(8) . ?
C16 C17 1.410(8) . ?
C16 C33 1.503(9) . ?
C17 C18 1.440(8) . ?
C18 C19 1.354(8) . ?
C19 C20 1.439(8) . ?
C21 C26 1.376(9) . ?
C21 C22 1.400(10) . ?
C22 C23 1.367(10) . ?
C23 C24 1.388(12) . ?
C24 C25 1.360(12) . ?
C25 C26 1.366(10) . ?
C27 C28 1.383(10) . ?
C27 C32 1.399(9) . ?
C28 C29 1.367(9) . ?
C29 C30 1.379(11) . ?
C30 C31 1.375(11) . ?
C31 C32 1.372(9) . ?
C33 C34 1.336(12) . ?
C33 C38 1.410(13) . ?
C34 C35 1.433(15) . ?
C35 C36 1.35(2) . ?
C36 C37 1.37(2) . ?
C37 C38 1.380(12) . ?
C39 C44 1.389(8) . ?
C39 C40 1.405(9) . ?
C40 C41 1.367(8) . ?
C41 C42 1.368(10) . ?
C42 C43 1.383(10) . ?
C43 C44 1.391(8) . ?
C45 C46 1.490(9) . ?
C46 C47 1.389(9) . ?
C47 C48 1.364(10) . ?
C48 C49 1.378(11) . ?
C49 C50 1.381(10) . ?
C50 C51 1.495(10) . ?
C52 C53 1.502(10) . ?
C53 C54 1.385(9) . ?
C54 C55 1.367(11) . ?
C55 C56 1.400(10) . ?
C56 C57 1.365(9) . ?
C58 C59 1.503(12) . ?
C59 C60 1.390(11) . ?
C60 C61 1.361(14) . ?
C61 C62 1.374(13) . ?
C62 C63 1.385(10) . ?
P1 F9 1.530(9) . ?
P1 F10 1.536(7) . ?
P1 F7 1.536(8) . ?
P1 F12 1.546(6) . ?
P1 F8 1.553(6) . ?
P1 F11 1.568(8) . ?
O3 C64 1.34(2) . ?
